data_1572064
loop_
_publ_author_name
'K\"orner, Lukas'
'Bockfeld, Dirk'
'Bannenberg, Thomas'
'Tamm, Matthias'

_publ_section_title
;
 2,3-Diamino-4,5-diarylcyclopentadienone iron carbonyl complexes as
 catalysts for reductive amination reactions
;
_journal_issue 16
_journal_name_full 'Catalysis Science &amp; Technology'
_journal_page_first 4522
_journal_page_last 4532
_journal_paper_doi 10.1039/D4CY00372A
_journal_volume 14
_journal_year 2024
_chemical_formula_moiety 'C33 H31 F6 Fe N3 O3 [0.5 (C2 H3 N1)]'
_chemical_formula_sum 'C34 H32.5 F6 Fe N3.5 O3'
_chemical_formula_weight 707.98
_space_group_crystal_system triclinic
_space_group_IT_number 2
_space_group_name_Hall '-P 1'
_space_group_name_H-M_alt 'P -1'
_atom_sites_solution_hydrogens geom
_atom_sites_solution_primary iterative
_atom_sites_solution_secondary difmap
_audit_creation_method SHELXL-2018/3
_audit_update_record
;
2024-03-06 deposited with the CCDC.	2024-07-05 downloaded from the CCDC.
;
_cell_angle_alpha 106.515(3)
_cell_angle_beta 110.781(4)
_cell_angle_gamma 94.220(3)
_cell_formula_units_Z 2
_cell_length_a 10.7552(4)
_cell_length_b 11.5325(3)
_cell_length_c 14.6781(6)
_cell_measurement_reflns_used 31930
_cell_measurement_temperature 100(2)
_cell_measurement_theta_max 78.3480
_cell_measurement_theta_min 3.3540
_cell_volume 1600.72(12)
_computing_cell_refinement 'CrysAlisPro 1.171.42.64a (Rigaku OD, 2022)'
_computing_data_collection 'CrysAlisPro 1.171.42.64a (Rigaku OD, 2022)'
_computing_data_reduction 'CrysAlisPro 1.171.42.64a (Rigaku OD, 2022)'
_computing_publication_material 'OLEX2 v1.3 (O. V. Dolomanov et al., J. Appl. Cryst., 2009, 42, 339-341)'
_computing_structure_refinement 'SHELXL-2018/3 (G. M. Sheldrick, Acta Cryst., 2015, C71, 3-8)'
_computing_structure_solution 'SHELXT 2018/2 (G. M. Sheldrick, Acta Cryst., 2015, A71, 3-8)'
_diffrn_ambient_environment N~2~
_diffrn_ambient_temperature 100(2)
_diffrn_detector 'Hybrid Pixel Array Detector'
_diffrn_detector_area_resol_mean 10.0000
_diffrn_detector_type HyPix
_diffrn_measured_fraction_theta_full 0.999
_diffrn_measured_fraction_theta_max 0.969
_diffrn_measurement_device 'four-circle diffractometer'
_diffrn_measurement_device_type 'XtaLAB Synergy, Single source at home/near, HyPix'
_diffrn_measurement_method '\w scans'
_diffrn_radiation_monochromator mirror
_diffrn_radiation_probe x-ray
_diffrn_radiation_type 'Cu K\a'
_diffrn_radiation_wavelength 1.54184
_diffrn_reflns_av_unetI/netI 0.0042
_diffrn_reflns_Laue_measured_fraction_full 0.999
_diffrn_reflns_Laue_measured_fraction_max 0.969
_diffrn_reflns_limit_h_max 12
_diffrn_reflns_limit_h_min -13
_diffrn_reflns_limit_k_max 14
_diffrn_reflns_limit_k_min -14
_diffrn_reflns_limit_l_max 18
_diffrn_reflns_limit_l_min -18
_diffrn_reflns_number 6848
_diffrn_reflns_point_group_measured_fraction_full 0.999
_diffrn_reflns_point_group_measured_fraction_max 0.969
_diffrn_reflns_theta_full 67.684
_diffrn_reflns_theta_max 80.574
_diffrn_reflns_theta_min 3.415
_diffrn_source 'micro-focus sealed X-ray tube'
_diffrn_source_type 'PhotonJet (Cu) X-ray Source'
_exptl_absorpt_coefficient_mu 4.446
_exptl_absorpt_correction_T_max 1.000
_exptl_absorpt_correction_T_min 0.358
_exptl_absorpt_correction_type gaussian
_exptl_absorpt_process_details
;
CrysAlisPro 1.171.42.64a (Rigaku Oxford Diffraction, 2022)
Numerical absorption correction based on gaussian integration over
a multifaceted crystal model
Empirical absorption correction using spherical harmonics,
implemented in SCALE3 ABSPACK scaling algorithm.
;
_exptl_crystal_colour orange
_exptl_crystal_density_diffrn 1.469
_exptl_crystal_description irregular
_exptl_crystal_F_000 730
_exptl_crystal_size_max 0.200
_exptl_crystal_size_mid 0.160
_exptl_crystal_size_min 0.060
_refine_diff_density_max 1.052
_refine_diff_density_min -0.814
_refine_diff_density_rms 0.084
_refine_ls_extinction_method none
_refine_ls_goodness_of_fit_ref 1.054
_refine_ls_hydrogen_treatment constr
_refine_ls_matrix_type full
_refine_ls_number_parameters 474
_refine_ls_number_reflns 6848
_refine_ls_number_restraints 127
_refine_ls_restrained_S_all 1.127
_refine_ls_R_factor_all 0.0619
_refine_ls_R_factor_gt 0.0606
_refine_ls_shift/su_max 0.000
_refine_ls_shift/su_mean 0.000
_refine_ls_structure_factor_coef Fsqd
_refine_ls_weighting_details 'w=1/[\s^2^(Fo^2^)+(0.1010P)^2^+2.0608P] where P=(Fo^2^+2Fc^2^)/3'
_refine_ls_weighting_scheme calc
_refine_ls_wR_factor_gt 0.1657
_refine_ls_wR_factor_ref 0.1675
_reflns_Friedel_coverage 0.000
_reflns_number_gt 6677
_reflns_number_total 6848
_reflns_threshold_expression 'I > 2\s(I)'
_cod_data_source_file d4cy00372a3.cif
_cod_data_source_block lk42db
_cod_depositor_comments 'Adding full bibliography for 1572060--1572070.cif.'
_cod_original_cell_volume 1600.72(11)
_cod_original_formula_sum 'C34 H32.50 F6 Fe N3.50 O3'
_cod_database_code 1572064
_shelx_shelxl_version_number 2018/3
_shelx_space_group_comment
;
The symmetry employed for this shelxl refinement is uniquely defined
by the following loop, which should always be used as a source of
symmetry information in preference to the above space-group names.
They are only intended as comments.
;
_shelx_estimated_absorpt_t_min 0.470
_shelx_estimated_absorpt_t_max 0.776
_oxdiff_exptl_absorpt_empirical_full_min 0.574
_oxdiff_exptl_absorpt_empirical_full_max 1.782
_oxdiff_exptl_absorpt_empirical_details
;
Empirical correction (ABSPACK) includes:
- Absorption correction using spherical harmonics
- Frame scaling
- Detector area scaling
;
_smtbx_masks_void_probe_radius 1.2
_smtbx_masks_void_truncation_radius 1.2
_smtbx_masks_special_details
;
 0.5 molecules of acetonitrile per Asymmetric unit have been identified
 but could not be refined satisfactorily. Therefore, a solvent mask, the Olex2
 implementation of the program SQUEEZE (Spek, A. L. (2015). Acta Cryst.
 C71, 9-18.) has been used to mathematically remove the electron density of
 these molecules. 21 electrons were found in a volume of 129\%A^3^ in 1 void
 per unit cell. This is consistent with the presence of 0.5[C2H3N] per
 Asymmetric Unit which account for 22 electrons per unit cell. The sum
 formula and derived parameters are based on 0.5 molecules of C2H3N per
 Asymmetric unit.
;

loop_
_space_group_symop_operation_xyz
'x, y, z'
'-x, -y, -z'

loop_
_atom_site_label
_atom_site_type_symbol
_atom_site_fract_x
_atom_site_fract_y
_atom_site_fract_z
_atom_site_U_iso_or_equiv
_atom_site_adp_type
_atom_site_occupancy
_atom_site_site_symmetry_order
_atom_site_calc_flag
_atom_site_refinement_flags_posn
_atom_site_refinement_flags_adp
_atom_site_refinement_flags_occupancy
_atom_site_disorder_assembly
_atom_site_disorder_group
Fe1 Fe 0.42780(4) 0.36758(3) 0.15287(3) 0.02468(14) Uani 1 1 d . . . . .
F1 F -0.0705(2) 0.0272(2) 0.34347(19) 0.0586(6) Uani 1 1 d . . . . .
F2 F -0.0779(3) -0.0851(2) 0.1984(3) 0.0770(9) Uani 1 1 d . . . . .
F3 F -0.20393(19) 0.0509(2) 0.20562(19) 0.0519(5) Uani 1 1 d . . . . .
O1 O 0.2017(2) 0.5305(2) 0.20934(18) 0.0356(5) Uani 1 1 d . . . . .
O2 O 0.6713(2) 0.3865(2) 0.10798(18) 0.0389(5) Uani 1 1 d . . . . .
O3 O 0.3635(3) 0.0969(2) 0.06602(19) 0.0474(6) Uani 1 1 d . . . . .
N1 N 0.6858(2) 0.5556(2) 0.34431(18) 0.0258(4) Uani 1 1 d . . . . .
N2 N 0.4671(2) 0.6656(2) 0.22400(18) 0.0273(5) Uani 1 1 d . . . . .
N3 N 0.2845(2) 0.3886(2) 0.03561(19) 0.0317(5) Uani 1 1 d . . . . .
C1 C 0.3121(3) 0.4980(2) 0.2392(2) 0.0273(5) Uani 1 1 d . . . . .
C2 C 0.3391(3) 0.3847(2) 0.2627(2) 0.0269(5) Uani 1 1 d . . . . .
C3 C 0.4843(3) 0.3909(2) 0.3052(2) 0.0248(5) Uani 1 1 d . . . . .
C4 C 0.5491(3) 0.5036(2) 0.30251(19) 0.0237(5) Uani 1 1 d . . . . .
C5 C 0.4444(3) 0.5587(2) 0.2473(2) 0.0250(5) Uani 1 1 d . . . . .
C6 C 0.2339(3) 0.2936(3) 0.2618(2) 0.0289(5) Uani 1 1 d . . . . .
C7 C 0.1102(3) 0.3242(3) 0.2600(3) 0.0353(6) Uani 1 1 d . . . . .
H7 H 0.095301 0.404661 0.261199 0.042 Uiso 1 1 calc R U . . .
C8 C 0.0086(3) 0.2400(3) 0.2566(3) 0.0398(7) Uani 1 1 d . . . . .
H8 H -0.075491 0.262392 0.254053 0.048 Uiso 1 1 calc R U . . .
C9 C 0.0298(3) 0.1223(3) 0.2570(2) 0.0351(6) Uani 1 1 d . . . . .
C10 C 0.1527(3) 0.0904(3) 0.2613(2) 0.0346(6) Uani 1 1 d . . . . .
H10 H 0.168125 0.010865 0.262991 0.042 Uiso 1 1 calc R U . . .
C11 C 0.2538(3) 0.1748(3) 0.2633(2) 0.0341(6) Uani 1 1 d . . . . .
H11 H 0.337661 0.151818 0.265738 0.041 Uiso 1 1 calc R U . . .
C12 C -0.0795(3) 0.0299(3) 0.2513(3) 0.0420(7) Uani 1 1 d . . . . .
C13 C 0.5499(3) 0.3132(2) 0.3672(2) 0.0242(5) Uani 1 1 d . . . . .
C14 C 0.6093(3) 0.2166(2) 0.3298(2) 0.0267(5) Uani 1 1 d . . . . .
H14 H 0.612629 0.201460 0.263697 0.032 Uiso 1 1 calc R U . . .
C15 C 0.6633(3) 0.1426(2) 0.3877(2) 0.0291(5) Uani 1 1 d . . . . .
H15 H 0.703918 0.077655 0.361657 0.035 Uiso 1 1 calc R U . . .
C16 C 0.6578(3) 0.1640(3) 0.4836(2) 0.0311(6) Uani 1 1 d . . . . .
C17 C 0.5988(3) 0.2585(3) 0.5223(2) 0.0331(6) Uani 1 1 d . . . . .
H17 H 0.594868 0.272454 0.588141 0.040 Uiso 1 1 calc R U . . .
C18 C 0.5454(3) 0.3329(3) 0.4641(2) 0.0304(6) Uani 1 1 d . . . . .
H18 H 0.505304 0.397984 0.490807 0.036 Uiso 1 1 calc R U . . .
C19 C 0.7169(3) 0.0848(3) 0.5465(3) 0.0392(7) Uani 1 1 d D . . . .
C20 C 0.7878(3) 0.4811(2) 0.3733(2) 0.0276(5) Uani 1 1 d . . . . .
H20A H 0.757731 0.397203 0.321458 0.033 Uiso 1 1 calc R U . . .
H20B H 0.798683 0.473776 0.441140 0.033 Uiso 1 1 calc R U . . .
C21 C 0.9226(3) 0.5407(3) 0.3792(2) 0.0313(6) Uani 1 1 d . . . . .
H21A H 0.991922 0.491896 0.402435 0.038 Uiso 1 1 calc R U . . .
H21B H 0.913289 0.539753 0.309403 0.038 Uiso 1 1 calc R U . . .
C22 C 0.9700(3) 0.6730(3) 0.4530(3) 0.0368(6) Uani 1 1 d . . . . .
H22A H 1.053846 0.710835 0.450404 0.044 Uiso 1 1 calc R U . . .
H22B H 0.990464 0.674079 0.524528 0.044 Uiso 1 1 calc R U . . .
C23 C 0.8589(3) 0.7465(3) 0.4220(3) 0.0376(7) Uani 1 1 d . . . . .
H23A H 0.886577 0.830750 0.473060 0.045 Uiso 1 1 calc R U . . .
H23B H 0.846469 0.753487 0.353728 0.045 Uiso 1 1 calc R U . . .
C24 C 0.7253(3) 0.6839(2) 0.4166(2) 0.0320(6) Uani 1 1 d . . . . .
H24A H 0.735206 0.683773 0.486215 0.038 Uiso 1 1 calc R U . . .
H24B H 0.653589 0.730406 0.392914 0.038 Uiso 1 1 calc R U . . .
C25 C 0.5605(3) 0.6668(2) 0.1713(2) 0.0291(5) Uani 1 1 d . . . . .
H25A H 0.513006 0.615852 0.097524 0.035 Uiso 1 1 calc R U . . .
H25B H 0.638134 0.629794 0.202410 0.035 Uiso 1 1 calc R U . . .
C26 C 0.6128(3) 0.7968(3) 0.1794(2) 0.0332(6) Uani 1 1 d . . . . .
H26A H 0.669720 0.793420 0.138783 0.040 Uiso 1 1 calc R U . . .
H26B H 0.670277 0.844783 0.252442 0.040 Uiso 1 1 calc R U . . .
C27 C 0.4970(3) 0.8617(3) 0.1397(3) 0.0350(6) Uani 1 1 d . . . . .
H27A H 0.533615 0.949069 0.153410 0.042 Uiso 1 1 calc R U . . .
H27B H 0.447530 0.821823 0.064131 0.042 Uiso 1 1 calc R U . . .
C28 C 0.4010(3) 0.8548(3) 0.1936(3) 0.0343(6) Uani 1 1 d . . . . .
H28A H 0.322633 0.891908 0.164273 0.041 Uiso 1 1 calc R U . . .
H28B H 0.448347 0.903070 0.267986 0.041 Uiso 1 1 calc R U . . .
C29 C 0.3503(3) 0.7217(3) 0.1813(2) 0.0315(6) Uani 1 1 d . . . . .
H29A H 0.289315 0.720144 0.218274 0.038 Uiso 1 1 calc R U . . .
H29B H 0.298330 0.673927 0.107282 0.038 Uiso 1 1 calc R U . . .
C30 C 0.5717(3) 0.3790(3) 0.1203(2) 0.0301(6) Uani 1 1 d . . . . .
C31 C 0.3887(3) 0.2023(3) 0.1002(2) 0.0337(6) Uani 1 1 d . . . . .
C32 C 0.1926(3) 0.3996(3) -0.0277(3) 0.0418(7) Uani 1 1 d . . . . .
C33 C 0.0741(4) 0.4122(6) -0.1096(4) 0.0738(14) Uani 1 1 d . . . . .
H33A H 0.079410 0.374512 -0.176608 0.111 Uiso 1 1 calc R U . . .
H33B H 0.071625 0.499784 -0.098135 0.111 Uiso 1 1 calc R U . . .
H33C H -0.008332 0.370684 -0.108987 0.111 Uiso 1 1 calc R U . . .
F4 F 0.8271(6) 0.1522(5) 0.6350(4) 0.0401(13) Uani 0.387(3) 1 d D U P A 1
F5 F 0.7541(8) -0.0092(6) 0.4999(5) 0.0503(14) Uani 0.387(3) 1 d D U P A 1
F6 F 0.6298(5) 0.0446(5) 0.5846(5) 0.0314(10) Uani 0.387(3) 1 d D U P A 1
F4A F 0.8251(6) 0.0429(6) 0.5265(5) 0.0331(13) Uani 0.304(3) 1 d D U P A 2
F5A F 0.6353(8) -0.0058(8) 0.5371(8) 0.066(2) Uani 0.304(3) 1 d D U P A 2
F6A F 0.7823(9) 0.1518(8) 0.6497(5) 0.052(2) Uani 0.304(3) 1 d D U P A 2
F4B F 0.6727(9) 0.0876(8) 0.6203(6) 0.0485(19) Uani 0.309(3) 1 d D U P A 3
F5B F 0.8438(7) 0.0968(9) 0.5806(8) 0.063(2) Uani 0.309(3) 1 d D U P A 3
F6B F 0.6702(8) -0.0400(5) 0.4823(5) 0.0406(14) Uani 0.309(3) 1 d D U P A 3

loop_
_atom_site_aniso_label
_atom_site_aniso_U_11
_atom_site_aniso_U_22
_atom_site_aniso_U_33
_atom_site_aniso_U_23
_atom_site_aniso_U_13
_atom_site_aniso_U_12
Fe1 0.0212(2) 0.0236(2) 0.0303(2) 0.01335(16) 0.00770(17) 0.00581(15)
F1 0.0431(12) 0.0720(15) 0.0718(15) 0.0416(12) 0.0236(11) -0.0007(10)
F2 0.0597(15) 0.0311(10) 0.144(3) 0.0042(13) 0.0664(17) -0.0052(9)
F3 0.0279(9) 0.0542(12) 0.0754(14) 0.0301(11) 0.0174(9) -0.0001(8)
O1 0.0235(10) 0.0380(11) 0.0537(13) 0.0274(10) 0.0139(9) 0.0126(8)
O2 0.0305(11) 0.0454(12) 0.0444(12) 0.0147(10) 0.0185(9) 0.0090(9)
O3 0.0584(15) 0.0248(11) 0.0506(14) 0.0116(9) 0.0130(12) 0.0051(10)
N1 0.0208(10) 0.0221(10) 0.0344(11) 0.0124(9) 0.0077(9) 0.0069(8)
N2 0.0248(11) 0.0243(10) 0.0375(12) 0.0176(9) 0.0114(9) 0.0080(8)
N3 0.0291(12) 0.0327(12) 0.0343(12) 0.0155(10) 0.0096(10) 0.0081(9)
C1 0.0214(12) 0.0284(13) 0.0356(13) 0.0169(11) 0.0099(10) 0.0072(10)
C2 0.0236(13) 0.0257(12) 0.0359(14) 0.0163(10) 0.0117(11) 0.0064(10)
C3 0.0227(12) 0.0251(12) 0.0291(12) 0.0135(10) 0.0090(10) 0.0070(9)
C4 0.0224(12) 0.0241(12) 0.0261(12) 0.0108(9) 0.0089(10) 0.0070(9)
C5 0.0227(12) 0.0222(11) 0.0323(13) 0.0133(10) 0.0094(10) 0.0068(9)
C6 0.0232(13) 0.0289(13) 0.0363(14) 0.0150(11) 0.0103(11) 0.0058(10)
C7 0.0303(15) 0.0289(13) 0.0526(17) 0.0171(12) 0.0200(13) 0.0069(11)
C8 0.0298(15) 0.0337(15) 0.063(2) 0.0163(14) 0.0255(14) 0.0072(12)
C9 0.0287(15) 0.0321(14) 0.0458(16) 0.0135(12) 0.0167(13) 0.0003(11)
C10 0.0283(14) 0.0316(14) 0.0476(16) 0.0199(12) 0.0140(12) 0.0054(11)
C11 0.0265(14) 0.0318(14) 0.0493(17) 0.0217(12) 0.0144(12) 0.0061(11)
C12 0.0301(16) 0.0365(16) 0.063(2) 0.0164(15) 0.0227(15) 0.0049(12)
C13 0.0204(12) 0.0219(11) 0.0333(13) 0.0148(10) 0.0093(10) 0.0053(9)
C14 0.0241(12) 0.0270(12) 0.0325(13) 0.0146(10) 0.0111(10) 0.0073(10)
C15 0.0248(13) 0.0241(12) 0.0412(15) 0.0150(11) 0.0123(11) 0.0093(10)
C16 0.0331(14) 0.0253(12) 0.0403(15) 0.0181(11) 0.0142(12) 0.0099(11)
C17 0.0404(16) 0.0329(14) 0.0350(14) 0.0193(12) 0.0174(12) 0.0153(12)
C18 0.0325(14) 0.0262(13) 0.0387(14) 0.0167(11) 0.0151(12) 0.0118(11)
C19 0.0448(18) 0.0376(16) 0.0501(18) 0.0276(14) 0.0231(15) 0.0189(13)
C20 0.0211(12) 0.0262(12) 0.0363(14) 0.0149(10) 0.0082(10) 0.0073(10)
C21 0.0233(13) 0.0324(14) 0.0412(15) 0.0181(12) 0.0112(11) 0.0075(10)
C22 0.0233(14) 0.0320(14) 0.0506(17) 0.0170(13) 0.0073(12) 0.0027(11)
C23 0.0276(15) 0.0253(13) 0.0547(18) 0.0150(12) 0.0092(13) 0.0041(11)
C24 0.0273(14) 0.0232(12) 0.0397(15) 0.0071(11) 0.0089(11) 0.0058(10)
C25 0.0260(13) 0.0266(12) 0.0396(14) 0.0169(11) 0.0134(11) 0.0076(10)
C26 0.0313(14) 0.0273(13) 0.0455(16) 0.0175(12) 0.0158(12) 0.0057(11)
C27 0.0352(15) 0.0252(13) 0.0462(16) 0.0191(12) 0.0122(13) 0.0066(11)
C28 0.0329(15) 0.0254(13) 0.0492(17) 0.0202(12) 0.0140(13) 0.0119(11)
C29 0.0270(14) 0.0266(13) 0.0445(15) 0.0200(11) 0.0109(12) 0.0098(10)
C30 0.0318(14) 0.0278(13) 0.0297(13) 0.0118(10) 0.0089(11) 0.0062(10)
C31 0.0339(15) 0.0336(15) 0.0319(14) 0.0148(11) 0.0080(12) 0.0065(11)
C32 0.0331(16) 0.0544(19) 0.0425(17) 0.0249(15) 0.0124(14) 0.0134(14)
C33 0.037(2) 0.126(4) 0.072(3) 0.065(3) 0.010(2) 0.028(2)
F4 0.0349(19) 0.0423(19) 0.043(2) 0.0269(16) 0.0053(15) 0.0068(15)
F5 0.056(2) 0.045(2) 0.051(2) 0.0183(15) 0.0171(15) 0.0243(17)
F6 0.0329(17) 0.0319(17) 0.0335(18) 0.0216(14) 0.0103(14) 0.0007(13)
F4A 0.033(2) 0.0328(19) 0.0340(19) 0.0150(15) 0.0088(15) 0.0182(16)
F5A 0.069(3) 0.062(3) 0.069(3) 0.032(2) 0.0208(19) 0.0102(18)
F6A 0.057(3) 0.053(3) 0.048(3) 0.0201(18) 0.0195(18) 0.0212(19)
F4B 0.055(3) 0.047(2) 0.044(2) 0.0182(17) 0.0168(17) 0.0163(18)
F5B 0.061(3) 0.059(3) 0.065(3) 0.0292(19) 0.0168(18) 0.0106(18)
F6B 0.048(2) 0.0283(19) 0.043(2) 0.0191(16) 0.0088(16) 0.0120(16)

loop_
_atom_type_symbol
_atom_type_description
_atom_type_scat_dispersion_real
_atom_type_scat_dispersion_imag
_atom_type_scat_source
C C 0.0181 0.0091 'International Tables Vol C Tables 4.2.6.8 and 6.1.1.4'
H H 0.0000 0.0000 'International Tables Vol C Tables 4.2.6.8 and 6.1.1.4'
F F 0.0727 0.0534 'International Tables Vol C Tables 4.2.6.8 and 6.1.1.4'
Fe Fe -1.1336 3.1974 'International Tables Vol C Tables 4.2.6.8 and 6.1.1.4'
N N 0.0311 0.0180 'International Tables Vol C Tables 4.2.6.8 and 6.1.1.4'
O O 0.0492 0.0322 'International Tables Vol C Tables 4.2.6.8 and 6.1.1.4'

loop_
_exptl_crystal_face_index_h
_exptl_crystal_face_index_k
_exptl_crystal_face_index_l
_exptl_crystal_face_perp_dist
-6 -2 2 0.0554
1 -7 3 0.0877
7 1 -1 0.0779
1 7 -3 0.0637
0 1 8 0.0343
-1 -1 -7 0.0255
1 -1 -8 0.0332
-7 -1 4 0.0674
-1 -5 -3 0.0528
2 -5 -4 0.0821
0 2 -9 0.0403
1 -2 9 0.0553

loop_
_geom_angle_atom_site_label_1
_geom_angle_atom_site_label_2
_geom_angle_atom_site_label_3
_geom_angle
_geom_angle_site_symmetry_1
_geom_angle_site_symmetry_3
_geom_angle_publ_flag
C30 Fe1 C31 93.35(13) . . ?
C30 Fe1 N3 102.66(12) . . ?
C31 Fe1 N3 94.12(12) . . ?
C30 Fe1 C3 111.11(12) . . ?
C31 Fe1 C3 100.02(12) . . ?
N3 Fe1 C3 142.29(10) . . ?
C30 Fe1 C2 151.49(12) . . ?
C31 Fe1 C2 96.86(12) . . ?
N3 Fe1 C2 103.06(10) . . ?
C3 Fe1 C2 40.85(10) . . ?
C30 Fe1 C4 88.08(11) . . ?
C31 Fe1 C4 135.74(11) . . ?
N3 Fe1 C4 128.67(10) . . ?
C3 Fe1 C4 40.16(10) . . ?
C2 Fe1 C4 66.18(10) . . ?
C30 Fe1 C5 102.27(11) . . ?
C31 Fe1 C5 162.38(12) . . ?
N3 Fe1 C5 90.39(10) . . ?
C3 Fe1 C5 66.89(10) . . ?
C2 Fe1 C5 65.52(10) . . ?
C4 Fe1 C5 38.55(9) . . ?
C30 Fe1 C1 139.53(11) . . ?
C31 Fe1 C1 127.05(12) . . ?
N3 Fe1 C1 79.18(10) . . ?
C3 Fe1 C1 64.37(10) . . ?
C2 Fe1 C1 37.34(9) . . ?
C4 Fe1 C1 62.45(9) . . ?
C5 Fe1 C1 37.50(9) . . ?
C4 N1 C20 120.3(2) . . ?
C4 N1 C24 116.0(2) . . ?
C20 N1 C24 113.0(2) . . ?
C5 N2 C25 115.9(2) . . ?
C5 N2 C29 118.7(2) . . ?
C25 N2 C29 111.4(2) . . ?
C32 N3 Fe1 173.0(3) . . ?
O1 C1 C2 127.9(2) . . ?
O1 C1 C5 127.2(2) . . ?
C2 C1 C5 104.6(2) . . ?
O1 C1 Fe1 133.7(2) . . ?
C2 C1 Fe1 61.09(14) . . ?
C5 C1 Fe1 64.21(14) . . ?
C3 C2 C1 109.0(2) . . ?
C3 C2 C6 126.6(2) . . ?
C1 C2 C6 123.3(2) . . ?
C3 C2 Fe1 66.22(14) . . ?
C1 C2 Fe1 81.57(16) . . ?
C6 C2 Fe1 127.7(2) . . ?
C4 C3 C2 107.8(2) . . ?
C4 C3 C13 126.8(2) . . ?
C2 C3 C13 123.2(2) . . ?
C4 C3 Fe1 75.10(15) . . ?
C2 C3 Fe1 72.93(15) . . ?
C13 C3 Fe1 131.17(19) . . ?
N1 C4 C5 123.3(2) . . ?
N1 C4 C3 128.8(2) . . ?
C5 C4 C3 107.9(2) . . ?
N1 C4 Fe1 129.28(18) . . ?
C5 C4 Fe1 72.00(15) . . ?
C3 C4 Fe1 64.73(14) . . ?
N2 C5 C4 125.0(2) . . ?
N2 C5 C1 125.8(2) . . ?
C4 C5 C1 108.1(2) . . ?
N2 C5 Fe1 127.27(19) . . ?
C4 C5 Fe1 69.45(14) . . ?
C1 C5 Fe1 78.29(15) . . ?
C7 C6 C11 117.6(3) . . ?
C7 C6 C2 120.2(2) . . ?
C11 C6 C2 122.2(2) . . ?
C8 C7 C6 121.5(3) . . ?
C7 C8 C9 120.0(3) . . ?
C10 C9 C8 119.7(3) . . ?
C10 C9 C12 119.7(3) . . ?
C8 C9 C12 120.6(3) . . ?
C9 C10 C11 120.1(3) . . ?
C10 C11 C6 121.1(3) . . ?
F1 C12 F2 105.6(3) . . ?
F1 C12 F3 105.7(3) . . ?
F2 C12 F3 106.8(3) . . ?
F1 C12 C9 113.4(3) . . ?
F2 C12 C9 112.2(3) . . ?
F3 C12 C9 112.6(3) . . ?
C18 C13 C14 118.3(2) . . ?
C18 C13 C3 118.9(2) . . ?
C14 C13 C3 122.7(2) . . ?
C15 C14 C13 121.0(3) . . ?
C16 C15 C14 119.6(2) . . ?
C15 C16 C17 120.7(2) . . ?
C15 C16 C19 119.7(2) . . ?
C17 C16 C19 119.6(3) . . ?
C16 C17 C18 119.5(3) . . ?
C17 C18 C13 120.9(3) . . ?
F5B C19 F4B 110.7(6) . . ?
F5 C19 F6 108.0(4) . . ?
F5A C19 F6A 108.4(6) . . ?
F5 C19 F4 107.5(5) . . ?
F6 C19 F4 102.5(4) . . ?
F5A C19 F4A 108.7(6) . . ?
F6A C19 F4A 99.7(5) . . ?
F5B C19 F6B 103.6(5) . . ?
F4B C19 F6B 102.1(5) . . ?
F5B C19 C16 116.0(4) . . ?
F5A C19 C16 115.7(5) . . ?
F5 C19 C16 115.3(4) . . ?
F4B C19 C16 114.4(4) . . ?
F6 C19 C16 111.6(3) . . ?
F6A C19 C16 112.0(4) . . ?
F4 C19 C16 111.1(3) . . ?
F4A C19 C16 111.1(3) . . ?
F6B C19 C16 108.4(3) . . ?
N1 C20 C21 109.9(2) . . ?
C22 C21 C20 112.2(2) . . ?
C21 C22 C23 109.4(2) . . ?
C24 C23 C22 110.8(2) . . ?
N1 C24 C23 110.2(2) . . ?
N2 C25 C26 111.6(2) . . ?
C25 C26 C27 111.6(2) . . ?
C28 C27 C26 109.4(2) . . ?
C27 C28 C29 111.6(2) . . ?
N2 C29 C28 109.5(2) . . ?
O2 C30 Fe1 173.9(3) . . ?
O3 C31 Fe1 179.6(3) . . ?
N3 C32 C33 179.4(5) . . ?

loop_
_geom_bond_atom_site_label_1
_geom_bond_atom_site_label_2
_geom_bond_distance
_geom_bond_site_symmetry_2
_geom_bond_publ_flag
Fe1 C30 1.781(3) . ?
Fe1 C31 1.795(3) . ?
Fe1 N3 1.951(2) . ?
Fe1 C3 2.027(3) . ?
Fe1 C2 2.118(3) . ?
Fe1 C4 2.166(3) . ?
Fe1 C5 2.200(3) . ?
Fe1 C1 2.393(3) . ?
F1 C12 1.330(4) . ?
F2 C12 1.338(4) . ?
F3 C12 1.343(4) . ?
O1 C1 1.238(3) . ?
O2 C30 1.149(4) . ?
O3 C31 1.145(4) . ?
N1 C4 1.386(3) . ?
N1 C20 1.461(3) . ?
N1 C24 1.480(3) . ?
N2 C5 1.396(3) . ?
N2 C25 1.471(4) . ?
N2 C29 1.477(3) . ?
N3 C32 1.136(4) . ?
C1 C2 1.467(3) . ?
C1 C5 1.488(4) . ?
C2 C3 1.449(4) . ?
C2 C6 1.480(4) . ?
C3 C4 1.446(3) . ?
C3 C13 1.493(3) . ?
C4 C5 1.442(3) . ?
C6 C7 1.395(4) . ?
C6 C11 1.407(4) . ?
C7 C8 1.384(4) . ?
C8 C9 1.393(4) . ?
C9 C10 1.383(4) . ?
C9 C12 1.491(4) . ?
C10 C11 1.391(4) . ?
C13 C18 1.395(4) . ?
C13 C14 1.399(4) . ?
C14 C15 1.387(4) . ?
C15 C16 1.381(4) . ?
C16 C17 1.386(4) . ?
C16 C19 1.497(4) . ?
C17 C18 1.391(4) . ?
C19 F5B 1.257(7) . ?
C19 F5A 1.257(7) . ?
C19 F5 1.281(6) . ?
C19 F4B 1.322(7) . ?
C19 F6 1.364(5) . ?
C19 F6A 1.372(7) . ?
C19 F4 1.376(6) . ?
C19 F4A 1.384(6) . ?
C19 F6B 1.414(6) . ?
C20 C21 1.521(4) . ?
C21 C22 1.521(4) . ?
C22 C23 1.529(4) . ?
C23 C24 1.525(4) . ?
C25 C26 1.519(4) . ?
C26 C27 1.524(4) . ?
C27 C28 1.516(4) . ?
C28 C29 1.528(4) . ?
C32 C33 1.459(5) . ?

loop_
_geom_torsion_atom_site_label_1
_geom_torsion_atom_site_label_2
_geom_torsion_atom_site_label_3
_geom_torsion_atom_site_label_4
_geom_torsion
_geom_torsion_site_symmetry_1
_geom_torsion_site_symmetry_2
_geom_torsion_site_symmetry_3
_geom_torsion_site_symmetry_4
_geom_torsion_publ_flag
O1 C1 C2 C3 -174.1(3) . . . . ?
C5 C1 C2 C3 12.2(3) . . . . ?
Fe1 C1 C2 C3 61.16(18) . . . . ?
O1 C1 C2 C6 -5.3(5) . . . . ?
C5 C1 C2 C6 -178.9(2) . . . . ?
Fe1 C1 C2 C6 -130.0(3) . . . . ?
O1 C1 C2 Fe1 124.7(3) . . . . ?
C5 C1 C2 Fe1 -48.93(19) . . . . ?
C1 C2 C3 C4 -3.6(3) . . . . ?
C6 C2 C3 C4 -172.0(3) . . . . ?
Fe1 C2 C3 C4 67.60(18) . . . . ?
C1 C2 C3 C13 160.3(2) . . . . ?
C6 C2 C3 C13 -8.1(4) . . . . ?
Fe1 C2 C3 C13 -128.5(3) . . . . ?
C1 C2 C3 Fe1 -71.2(2) . . . . ?
C6 C2 C3 Fe1 120.4(3) . . . . ?
C20 N1 C4 C5 -162.9(2) . . . . ?
C24 N1 C4 C5 55.3(3) . . . . ?
C20 N1 C4 C3 17.7(4) . . . . ?
C24 N1 C4 C3 -124.2(3) . . . . ?
C20 N1 C4 Fe1 -69.5(3) . . . . ?
C24 N1 C4 Fe1 148.7(2) . . . . ?
C2 C3 C4 N1 172.6(3) . . . . ?
C13 C3 C4 N1 9.4(4) . . . . ?
Fe1 C3 C4 N1 -121.3(3) . . . . ?
C2 C3 C4 C5 -6.9(3) . . . . ?
C13 C3 C4 C5 -170.1(2) . . . . ?
Fe1 C3 C4 C5 59.25(18) . . . . ?
C2 C3 C4 Fe1 -66.14(18) . . . . ?
C13 C3 C4 Fe1 130.7(3) . . . . ?
C25 N2 C5 C4 52.6(4) . . . . ?
C29 N2 C5 C4 -170.7(3) . . . . ?
C25 N2 C5 C1 -140.7(3) . . . . ?
C29 N2 C5 C1 -4.0(4) . . . . ?
C25 N2 C5 Fe1 -37.2(3) . . . . ?
C29 N2 C5 Fe1 99.6(3) . . . . ?
N1 C4 C5 N2 3.9(4) . . . . ?
C3 C4 C5 N2 -176.6(2) . . . . ?
Fe1 C4 C5 N2 -121.8(3) . . . . ?
N1 C4 C5 C1 -164.8(2) . . . . ?
C3 C4 C5 C1 14.7(3) . . . . ?
Fe1 C4 C5 C1 69.49(18) . . . . ?
N1 C4 C5 Fe1 125.7(2) . . . . ?
C3 C4 C5 Fe1 -54.80(17) . . . . ?
O1 C1 C5 N2 1.2(5) . . . . ?
C2 C1 C5 N2 174.9(3) . . . . ?
Fe1 C1 C5 N2 127.8(3) . . . . ?
O1 C1 C5 C4 169.8(3) . . . . ?
C2 C1 C5 C4 -16.5(3) . . . . ?
Fe1 C1 C5 C4 -63.59(17) . . . . ?
O1 C1 C5 Fe1 -126.6(3) . . . . ?
C2 C1 C5 Fe1 47.14(19) . . . . ?
C3 C2 C6 C7 153.0(3) . . . . ?
C1 C2 C6 C7 -13.8(4) . . . . ?
Fe1 C2 C6 C7 -120.5(3) . . . . ?
C3 C2 C6 C11 -26.6(4) . . . . ?
C1 C2 C6 C11 166.5(3) . . . . ?
Fe1 C2 C6 C11 59.9(4) . . . . ?
C11 C6 C7 C8 -2.0(5) . . . . ?
C2 C6 C7 C8 178.4(3) . . . . ?
C6 C7 C8 C9 1.3(5) . . . . ?
C7 C8 C9 C10 0.4(5) . . . . ?
C7 C8 C9 C12 -178.8(3) . . . . ?
C8 C9 C10 C11 -1.3(5) . . . . ?
C12 C9 C10 C11 178.0(3) . . . . ?
C9 C10 C11 C6 0.5(5) . . . . ?
C7 C6 C11 C10 1.1(5) . . . . ?
C2 C6 C11 C10 -179.3(3) . . . . ?
C10 C9 C12 F1 86.1(4) . . . . ?
C8 C9 C12 F1 -94.6(4) . . . . ?
C10 C9 C12 F2 -33.4(5) . . . . ?
C8 C9 C12 F2 145.8(4) . . . . ?
C10 C9 C12 F3 -153.9(3) . . . . ?
C8 C9 C12 F3 25.3(5) . . . . ?
C4 C3 C13 C18 93.8(3) . . . . ?
C2 C3 C13 C18 -67.0(4) . . . . ?
Fe1 C3 C13 C18 -163.1(2) . . . . ?
C4 C3 C13 C14 -89.9(3) . . . . ?
C2 C3 C13 C14 109.3(3) . . . . ?
Fe1 C3 C13 C14 13.3(4) . . . . ?
C18 C13 C14 C15 -0.5(4) . . . . ?
C3 C13 C14 C15 -176.8(2) . . . . ?
C13 C14 C15 C16 0.4(4) . . . . ?
C14 C15 C16 C17 0.0(4) . . . . ?
C14 C15 C16 C19 -179.6(3) . . . . ?
C15 C16 C17 C18 -0.4(5) . . . . ?
C19 C16 C17 C18 179.2(3) . . . . ?
C16 C17 C18 C13 0.3(5) . . . . ?
C14 C13 C18 C17 0.1(4) . . . . ?
C3 C13 C18 C17 176.6(3) . . . . ?
C15 C16 C19 F5B 68.2(7) . . . . ?
C17 C16 C19 F5B -111.4(6) . . . . ?
C15 C16 C19 F5A -94.3(7) . . . . ?
C17 C16 C19 F5A 86.2(7) . . . . ?
C15 C16 C19 F5 -8.7(6) . . . . ?
C17 C16 C19 F5 171.8(5) . . . . ?
C15 C16 C19 F4B -161.0(5) . . . . ?
C17 C16 C19 F4B 19.4(6) . . . . ?
C15 C16 C19 F6 -132.3(4) . . . . ?
C17 C16 C19 F6 48.1(5) . . . . ?
C15 C16 C19 F6A 140.8(5) . . . . ?
C17 C16 C19 F6A -38.8(6) . . . . ?
C15 C16 C19 F4 114.0(4) . . . . ?
C17 C16 C19 F4 -65.6(5) . . . . ?
C15 C16 C19 F4A 30.2(5) . . . . ?
C17 C16 C19 F4A -149.3(4) . . . . ?
C15 C16 C19 F6B -47.8(5) . . . . ?
C17 C16 C19 F6B 132.6(4) . . . . ?
C4 N1 C20 C21 159.4(2) . . . . ?
C24 N1 C20 C21 -57.6(3) . . . . ?
N1 C20 C21 C22 55.9(3) . . . . ?
C20 C21 C22 C23 -54.8(3) . . . . ?
C21 C22 C23 C24 54.7(4) . . . . ?
C4 N1 C24 C23 -156.9(2) . . . . ?
C20 N1 C24 C23 58.5(3) . . . . ?
C22 C23 C24 N1 -56.4(3) . . . . ?
C5 N2 C25 C26 -162.1(2) . . . . ?
C29 N2 C25 C26 58.1(3) . . . . ?
N2 C25 C26 C27 -54.8(3) . . . . ?
C25 C26 C27 C28 52.8(3) . . . . ?
C26 C27 C28 C29 -55.1(3) . . . . ?
C5 N2 C29 C28 162.3(2) . . . . ?
C25 N2 C29 C28 -59.1(3) . . . . ?
C27 C28 C29 N2 58.4(3) . . . . ?

loop_
_exptl_oxdiff_crystal_face_indexfrac_h
_exptl_oxdiff_crystal_face_indexfrac_k
_exptl_oxdiff_crystal_face_indexfrac_l
_exptl_oxdiff_crystal_face_x
_exptl_oxdiff_crystal_face_y
_exptl_oxdiff_crystal_face_z
-6.4191 -1.6544 1.7315 -0.0208 0.1100 0.9937
0.6140 -7.4678 3.2212 -0.1822 0.9802 0.0776
6.5454 1.0765 -1.4944 0.0065 -0.0328 -0.9994
0.8275 7.3476 -3.3917 0.1750 -0.9410 -0.2896
0.2200 0.7022 7.9643 -0.9301 -0.1731 -0.3239
-1.0723 -0.7762 -7.3824 0.8834 0.1645 0.4388
0.5249 -0.6289 -8.3708 0.9591 0.1784 0.2199
-6.8730 -0.6147 4.4792 -0.3518 -0.0648 0.9338
-1.3047 -5.0220 -3.2356 0.5281 0.6894 0.4958
1.7011 -5.3592 -4.3883 0.6062 0.7909 0.0834
0.3836 2.4497 -9.0802 0.9614 -0.2304 0.1502
0.5338 -2.2629 8.6174 -0.9326 0.2236 -0.2832

loop_
_smtbx_masks_void_nr
_smtbx_masks_void_average_x
_smtbx_masks_void_average_y
_smtbx_masks_void_average_z
_smtbx_masks_void_volume
_smtbx_masks_void_count_electrons
_smtbx_masks_void_content
1 0.000 0.000 0.000 128.7 20.0 '1 MeCN'
